data_7008079
loop_
_publ_author_name
'Li, Jian-Rong'
'Bu, Xian-He'
'Jiao, Jiao'
'Du, Wen-Ping'
'Xu, Xiu-Hua'
'Zhang, Ruo-Hua'

_publ_section_title
;
 Novel dithioether-silver(I) coordination architectures: structural
 diversities by varying the spacers and terminal groups of ligands.
;
_journal_issue 3
_journal_name_full 'Dalton transactions (Cambridge, England : 2003)'
_journal_page_first 464
_journal_page_last 474
_journal_paper_doi 10.1039/b416576b
_journal_year 2005
_chemical_formula_sum 'C15 H16 Ag Cl N0 O4 S2'
_chemical_formula_weight 467.72
_chemical_name_systematic
;
?
;
_space_group_IT_number 15
_symmetry_cell_setting monoclinic
_symmetry_space_group_name_Hall '-C 2yc'
_symmetry_space_group_name_H-M 'C 1 2/c 1'
_atom_sites_solution_hydrogens geom
_atom_sites_solution_primary direct
_atom_sites_solution_secondary difmap
_audit_creation_method SHELXL-97
_cell_angle_alpha 90.00
_cell_angle_beta 114.498(6)
_cell_angle_gamma 90.00
_cell_formula_units_Z 8
_cell_length_a 35.61(1)
_cell_length_b 6.244(2)
_cell_length_c 17.561(6)
_cell_measurement_reflns_used 701
_cell_measurement_temperature 293(2)
_cell_measurement_theta_max 22.0562
_cell_measurement_theta_min 2.5145
_cell_volume 3553.2(19)
_computing_cell_refinement 'Bruker SMART'
_computing_data_collection 'Bruker SMART'
_computing_data_reduction 'Bruker SHELXTL'
_computing_molecular_graphics 'Bruker SHELXTL'
_computing_publication_material 'Bruker SHELXTL'
_computing_structure_refinement 'SHELXL-97 (Sheldrick, 1997)'
_computing_structure_solution 'SHELXS-97 (Sheldrick, 1990)'
_diffrn_ambient_temperature 293(2)
_diffrn_measured_fraction_theta_full 0.996
_diffrn_measured_fraction_theta_max 0.996
_diffrn_measurement_device_type 'Bruker CCD area detector'
_diffrn_measurement_method 'Phi and Omega scans'
_diffrn_radiation_monochromator graphite
_diffrn_radiation_source 'fine-focus sealed tube'
_diffrn_radiation_type MoK\a
_diffrn_radiation_wavelength 0.71073
_diffrn_reflns_av_R_equivalents 0.0633
_diffrn_reflns_av_sigmaI/netI 0.0844
_diffrn_reflns_limit_h_max 41
_diffrn_reflns_limit_h_min -44
_diffrn_reflns_limit_k_max 6
_diffrn_reflns_limit_k_min -7
_diffrn_reflns_limit_l_max 21
_diffrn_reflns_limit_l_min -16
_diffrn_reflns_number 9709
_diffrn_reflns_theta_full 26.43
_diffrn_reflns_theta_max 26.43
_diffrn_reflns_theta_min 1.26
_diffrn_standards_decay_% 0
_diffrn_standards_interval_count 0
_diffrn_standards_interval_time 0
_diffrn_standards_number 0
_exptl_absorpt_coefficient_mu 1.535
_exptl_absorpt_correction_T_max 0.7697
_exptl_absorpt_correction_T_min 0.7489
_exptl_absorpt_correction_type multi-scan
_exptl_absorpt_process_details SADABS
_exptl_crystal_colour Colorless
_exptl_crystal_density_diffrn 1.749
_exptl_crystal_density_meas ?
_exptl_crystal_density_method 'not measured'
_exptl_crystal_description Block
_exptl_crystal_F_000 1872
_exptl_crystal_size_max 0.20
_exptl_crystal_size_mid 0.18
_exptl_crystal_size_min 0.18
_refine_diff_density_max 0.934
_refine_diff_density_min -1.139
_refine_diff_density_rms 0.488
_refine_ls_extinction_method none
_refine_ls_goodness_of_fit_ref 1.000
_refine_ls_hydrogen_treatment constr
_refine_ls_matrix_type full
_refine_ls_number_parameters 208
_refine_ls_number_reflns 3639
_refine_ls_number_restraints 0
_refine_ls_restrained_S_all 1.000
_refine_ls_R_factor_all 0.1114
_refine_ls_R_factor_gt 0.0462
_refine_ls_shift/su_max 0.002
_refine_ls_shift/su_mean 0.000
_refine_ls_structure_factor_coef Fsqd
_refine_ls_weighting_details 'calc w=1/[\s^2^(Fo^2^)+(0.0586P)^2^+0.0000P] where P=(Fo^2^+2Fc^2^)/3'
_refine_ls_weighting_scheme calc
_refine_ls_wR_factor_gt 0.0933
_refine_ls_wR_factor_ref 0.1252
_reflns_number_gt 2110
_reflns_number_total 3639
_reflns_threshold_expression I>2sigma(I)
_cod_data_source_file b416576b.txt
_cod_data_source_block 15
_cod_depositor_comments
;
The following automatic conversions were performed:
'_symmetry_cell_setting' value 'MONOCLINIC' changed to 'monoclinic'
according to '/home/saulius/struct/CIF-dictionaries/cif_core.dic'
dictionary named 'cif_core.dic' version 2.4.1 from
2010-06-29.

'_exptl_absorpt_correction_type' value 'Multi-Scan' changed
to 'multi-scan' according to
'/home/saulius/struct/CIF-dictionaries/cif_core.dic' dictionary named
'cif_core.dic' version 2.4.1 from 2010-06-29.

Automatic conversion script
Id: cif_fix_enum 1527 2010-12-29 10:47:43Z saulius 

The following automatic conversions were performed:

'_exptl_crystal_density_meas' value 'NONE' was changed to '?' - the
value is perceived as not measured.

Automatic conversion script
Id: cif_fix_values 3008 2015-01-20 13:52:24Z robertas 
;
_cod_original_cell_volume 3552(2)
_cod_original_sg_symbol_H-M 'C 2/c'
_cod_database_code 7008079

loop_
_symmetry_equiv_pos_as_xyz
'x, y, z'
'-x, y, -z+1/2'
'x+1/2, y+1/2, z'
'-x+1/2, y+1/2, -z+1/2'
'-x, -y, -z'
'x, -y, z-1/2'
'-x+1/2, -y+1/2, -z'
'x+1/2, -y+1/2, z-1/2'

loop_
_atom_site_label
_atom_site_type_symbol
_atom_site_fract_x
_atom_site_fract_y
_atom_site_fract_z
_atom_site_U_iso_or_equiv
_atom_site_adp_type
_atom_site_occupancy
_atom_site_symmetry_multiplicity
_atom_site_calc_flag
_atom_site_refinement_flags
_atom_site_disorder_assembly
_atom_site_disorder_group
Ag1 Ag 0.504307(15) 0.70409(9) 0.54992(3) 0.0482(2) Uani 1 1 d . . .
S1 S 0.43257(5) 0.6506(2) 0.52771(10) 0.0363(4) Uani 1 1 d . . .
S2 S 0.56887(5) 0.7950(3) 0.53975(9) 0.0372(4) Uani 1 1 d . . .
Cl1 Cl 0.54313(5) 1.1971(3) 0.68705(9) 0.0439(4) Uani 1 1 d . . .
C1 C 0.6714(2) 0.5725(14) 0.6126(5) 0.078(2) Uani 1 1 d . . .
H1A H 0.6584 0.4409 0.5953 0.093 Uiso 1 1 calc R . .
C2 C 0.7092(3) 0.604(2) 0.6129(7) 0.115(4) Uani 1 1 d . . .
H2A H 0.7215 0.4964 0.5946 0.139 Uiso 1 1 calc R . .
C3 C 0.7289(3) 0.793(2) 0.6396(8) 0.122(5) Uani 1 1 d . . .
H3A H 0.7550 0.8138 0.6408 0.147 Uiso 1 1 calc R . .
C4 C 0.7104(3) 0.9507(19) 0.6647(6) 0.112(4) Uani 1 1 d . . .
H4A H 0.7239 1.0808 0.6825 0.134 Uiso 1 1 calc R . .
C5 C 0.6719(3) 0.9221(15) 0.6644(5) 0.083(3) Uani 1 1 d . . .
H5A H 0.6596 1.0310 0.6821 0.100 Uiso 1 1 calc R . .
C6 C 0.6520(2) 0.7291(12) 0.6372(4) 0.0507(17) Uani 1 1 d . . .
C7 C 0.60980(18) 0.6941(11) 0.6354(4) 0.0492(17) Uani 1 1 d . . .
H7A H 0.6083 0.7654 0.6831 0.059 Uiso 1 1 calc R . .
H7B H 0.6057 0.5420 0.6404 0.059 Uiso 1 1 calc R . .
C8 C 0.57422(17) 0.6317(9) 0.4611(4) 0.0361(14) Uani 1 1 d . . .
H8A H 0.6014 0.6548 0.4625 0.043 Uiso 1 1 calc R . .
H8B H 0.5541 0.6778 0.4067 0.043 Uiso 1 1 calc R . .
C9 C 0.42845(19) 0.7461(11) 0.6224(4) 0.0496(18) Uani 1 1 d . . .
H9A H 0.4459 0.6589 0.6696 0.059 Uiso 1 1 calc R . .
H9B H 0.4384 0.8925 0.6334 0.059 Uiso 1 1 calc R . .
C10 C 0.38489(18) 0.7376(10) 0.6149(4) 0.0415(16) Uani 1 1 d . . .
C11 C 0.3564(2) 0.8917(13) 0.5725(5) 0.077(2) Uani 1 1 d . . .
H11A H 0.3639 1.0027 0.5462 0.093 Uiso 1 1 calc R . .
C12 C 0.3170(3) 0.8843(16) 0.5682(6) 0.096(3) Uani 1 1 d . . .
H12A H 0.2984 0.9928 0.5408 0.115 Uiso 1 1 calc R . .
C13 C 0.3050(2) 0.7212(16) 0.6034(6) 0.084(3) Uani 1 1 d . . .
H13A H 0.2781 0.7157 0.5993 0.101 Uiso 1 1 calc R . .
C14 C 0.3324(2) 0.5653(15) 0.6448(5) 0.076(3) Uani 1 1 d . . .
H14A H 0.3244 0.4536 0.6699 0.092 Uiso 1 1 calc R . .
C15 C 0.3721(2) 0.5715(12) 0.6499(4) 0.0579(19) Uani 1 1 d . . .
H15A H 0.3905 0.4621 0.6774 0.069 Uiso 1 1 calc R . .
O1 O 0.51132(17) 1.0609(11) 0.6353(4) 0.109(2) Uani 1 1 d . . .
O2 O 0.52782(19) 1.4151(10) 0.6704(4) 0.112(2) Uani 1 1 d . . .
O3 O 0.5528(2) 1.1673(11) 0.7702(3) 0.103(2) Uani 1 1 d . . .
O4 O 0.57854(19) 1.1800(11) 0.6707(4) 0.110(2) Uani 1 1 d . . .

loop_
_atom_site_aniso_label
_atom_site_aniso_U_11
_atom_site_aniso_U_22
_atom_site_aniso_U_33
_atom_site_aniso_U_23
_atom_site_aniso_U_13
_atom_site_aniso_U_12
Ag1 0.0476(3) 0.0478(3) 0.0624(4) -0.0123(3) 0.0361(3) -0.0120(3)
S1 0.0412(8) 0.0289(9) 0.0455(10) -0.0046(7) 0.0248(8) -0.0059(7)
S2 0.0433(8) 0.0302(8) 0.0455(9) -0.0052(7) 0.0257(7) -0.0073(7)
Cl1 0.0535(10) 0.0440(10) 0.0389(9) -0.0055(8) 0.0240(8) -0.0081(8)
C1 0.051(5) 0.069(6) 0.101(7) 0.005(5) 0.019(5) 0.004(4)
C2 0.044(5) 0.124(10) 0.174(11) 0.005(8) 0.041(6) 0.009(6)
C3 0.043(6) 0.149(13) 0.162(12) 0.053(10) 0.030(6) -0.004(7)
C4 0.069(7) 0.095(9) 0.140(10) 0.019(7) 0.012(6) -0.040(6)
C5 0.070(6) 0.081(7) 0.083(6) -0.007(5) 0.015(5) -0.032(5)
C6 0.043(4) 0.056(5) 0.040(4) 0.005(3) 0.004(3) -0.008(4)
C7 0.054(4) 0.053(4) 0.038(4) 0.003(3) 0.016(3) -0.009(3)
C8 0.037(3) 0.039(4) 0.038(4) -0.001(3) 0.021(3) -0.003(3)
C9 0.044(4) 0.053(5) 0.060(5) -0.020(3) 0.030(3) -0.007(3)
C10 0.042(4) 0.041(4) 0.047(4) -0.012(3) 0.025(3) -0.008(3)
C11 0.077(6) 0.050(5) 0.124(7) 0.020(5) 0.061(5) 0.008(5)
C12 0.064(6) 0.088(7) 0.142(9) 0.031(6) 0.049(6) 0.033(5)
C13 0.047(5) 0.111(8) 0.106(7) 0.007(6) 0.043(5) 0.001(5)
C14 0.055(5) 0.110(8) 0.080(6) 0.016(5) 0.045(4) -0.008(5)
C15 0.055(4) 0.067(5) 0.059(5) 0.009(4) 0.031(4) 0.009(4)
O1 0.086(4) 0.108(6) 0.142(6) -0.081(5) 0.057(4) -0.038(4)
O2 0.112(5) 0.066(5) 0.126(5) 0.031(4) 0.017(4) 0.010(4)
O3 0.127(5) 0.131(6) 0.048(4) 0.024(3) 0.034(3) -0.019(4)
O4 0.100(4) 0.116(6) 0.156(6) -0.047(4) 0.094(5) -0.028(4)

loop_
_atom_type_symbol
_atom_type_description
_atom_type_scat_dispersion_real
_atom_type_scat_dispersion_imag
_atom_type_scat_source
C C 0.0033 0.0016 'International Tables Vol C Tables 4.2.6.8 and 6.1.1.4'
H H 0.0000 0.0000 'International Tables Vol C Tables 4.2.6.8 and 6.1.1.4'
N N 0.0061 0.0033 'International Tables Vol C Tables 4.2.6.8 and 6.1.1.4'
O O 0.0106 0.0060 'International Tables Vol C Tables 4.2.6.8 and 6.1.1.4'
S S 0.1246 0.1234 'International Tables Vol C Tables 4.2.6.8 and 6.1.1.4'
Cl Cl 0.1484 0.1585 'International Tables Vol C Tables 4.2.6.8 and 6.1.1.4'
Ag Ag -0.8971 1.1015 'International Tables Vol C Tables 4.2.6.8 and 6.1.1.4'

loop_
_geom_angle_atom_site_label_1
_geom_angle_atom_site_label_2
_geom_angle_atom_site_label_3
_geom_angle
_geom_angle_site_symmetry_1
_geom_angle_site_symmetry_3
_geom_angle_publ_flag
S1 Ag1 S2 166.65(6) . . ?
S1 Ag1 Ag1 86.82(4) . 5_666 ?
S2 Ag1 Ag1 91.46(4) . 5_666 ?
C8 S1 C9 98.9(3) 5_666 . ?
C8 S1 Ag1 107.2(2) 5_666 . ?
C9 S1 Ag1 106.4(2) . . ?
C8 S2 C7 102.4(3) . . ?
C8 S2 Ag1 109.2(2) . . ?
C7 S2 Ag1 105.6(2) . . ?
O3 Cl1 O1 112.8(4) . . ?
O3 Cl1 O4 110.9(4) . . ?
O1 Cl1 O4 111.8(3) . . ?
O3 Cl1 O2 104.5(4) . . ?
O1 Cl1 O2 107.6(4) . . ?
O4 Cl1 O2 108.9(4) . . ?
C2 C1 C6 121.6(9) . . ?
C2 C1 H1A 119.2 . . ?
C6 C1 H1A 119.2 . . ?
C3 C2 C1 120.0(11) . . ?
C3 C2 H2A 120.0 . . ?
C1 C2 H2A 120.0 . . ?
C2 C3 C4 119.6(10) . . ?
C2 C3 H3A 120.2 . . ?
C4 C3 H3A 120.2 . . ?
C3 C4 C5 121.2(10) . . ?
C3 C4 H4A 119.4 . . ?
C5 C4 H4A 119.4 . . ?
C6 C5 C4 118.8(9) . . ?
C6 C5 H5A 120.6 . . ?
C4 C5 H5A 120.6 . . ?
C1 C6 C5 118.7(7) . . ?
C1 C6 C7 121.4(7) . . ?
C5 C6 C7 120.0(7) . . ?
C6 C7 S2 112.3(4) . . ?
C6 C7 H7A 109.1 . . ?
S2 C7 H7A 109.1 . . ?
C6 C7 H7B 109.1 . . ?
S2 C7 H7B 109.1 . . ?
H7A C7 H7B 107.9 . . ?
S2 C8 S1 114.3(3) . 5_666 ?
S2 C8 H8A 108.7 . . ?
S1 C8 H8A 108.7 5_666 . ?
S2 C8 H8B 108.7 . . ?
S1 C8 H8B 108.7 5_666 . ?
H8A C8 H8B 107.6 . . ?
C10 C9 S1 112.2(4) . . ?
C10 C9 H9A 109.2 . . ?
S1 C9 H9A 109.2 . . ?
C10 C9 H9B 109.2 . . ?
S1 C9 H9B 109.2 . . ?
H9A C9 H9B 107.9 . . ?
C11 C10 C15 117.7(6) . . ?
C11 C10 C9 121.8(6) . . ?
C15 C10 C9 120.5(6) . . ?
C10 C11 C12 120.9(7) . . ?
C10 C11 H11A 119.5 . . ?
C12 C11 H11A 119.5 . . ?
C13 C12 C11 120.7(8) . . ?
C13 C12 H12A 119.7 . . ?
C11 C12 H12A 119.7 . . ?
C12 C13 C14 119.6(7) . . ?
C12 C13 H13A 120.2 . . ?
C14 C13 H13A 120.2 . . ?
C13 C14 C15 120.3(7) . . ?
C13 C14 H14A 119.8 . . ?
C15 C14 H14A 119.8 . . ?
C10 C15 C14 120.8(7) . . ?
C10 C15 H15A 119.6 . . ?
C14 C15 H15A 119.6 . . ?

loop_
_geom_bond_atom_site_label_1
_geom_bond_atom_site_label_2
_geom_bond_distance
_geom_bond_site_symmetry_2
_geom_bond_publ_flag
Ag1 S1 2.442(2) . ?
Ag1 S2 2.445(2) . ?
Ag1 Ag1 3.036(1) 5_666 ?
S1 C8 1.801(6) 5_666 ?
S1 C9 1.829(6) . ?
S2 C8 1.790(5) . ?
S2 C7 1.820(6) . ?
Cl1 O3 1.366(5) . ?
Cl1 O1 1.406(5) . ?
Cl1 O4 1.408(5) . ?
Cl1 O2 1.450(6) . ?
C1 C2 1.358(11) . ?
C1 C6 1.367(10) . ?
C1 H1A 0.9300 . ?
C2 C3 1.349(15) . ?
C2 H2A 0.9300 . ?
C3 C4 1.358(15) . ?
C3 H3A 0.9300 . ?
C4 C5 1.380(12) . ?
C4 H4A 0.9300 . ?
C5 C6 1.379(10) . ?
C5 H5A 0.9300 . ?
C6 C7 1.506(9) . ?
C7 H7A 0.9700 . ?
C7 H7B 0.9700 . ?
C8 S1 1.801(6) 5_666 ?
C8 H8A 0.9700 . ?
C8 H8B 0.9700 . ?
C9 C10 1.502(8) . ?
C9 H9A 0.9700 . ?
C9 H9B 0.9700 . ?
C10 C11 1.372(9) . ?
C10 C15 1.376(9) . ?
C11 C12 1.375(10) . ?
C11 H11A 0.9300 . ?
C12 C13 1.349(11) . ?
C12 H12A 0.9300 . ?
C13 C14 1.357(11) . ?
C13 H13A 0.9300 . ?
C14 C15 1.378(9) . ?
C14 H14A 0.9300 . ?
C15 H15A 0.9300 . ?

loop_
_geom_torsion_atom_site_label_1
_geom_torsion_atom_site_label_2
_geom_torsion_atom_site_label_3
_geom_torsion_atom_site_label_4
_geom_torsion
_geom_torsion_site_symmetry_1
_geom_torsion_site_symmetry_2
_geom_torsion_site_symmetry_3
_geom_torsion_site_symmetry_4
_geom_torsion_publ_flag
S2 Ag1 S1 C8 123.1(3) . . . 5_666 ?
Ag1 Ag1 S1 C8 40.26(19) 5_666 . . 5_666 ?
S2 Ag1 S1 C9 -131.8(3) . . . . ?
Ag1 Ag1 S1 C9 145.3(2) 5_666 . . . ?
S1 Ag1 S2 C8 -68.0(3) . . . . ?
Ag1 Ag1 S2 C8 14.3(2) 5_666 . . . ?
S1 Ag1 S2 C7 -177.5(3) . . . . ?
Ag1 Ag1 S2 C7 -95.1(2) 5_666 . . . ?
C6 C1 C2 C3 1.5(15) . . . . ?
C1 C2 C3 C4 -1.2(18) . . . . ?
C2 C3 C4 C5 0.7(18) . . . . ?
C3 C4 C5 C6 -0.5(15) . . . . ?
C2 C1 C6 C5 -1.3(12) . . . . ?
C2 C1 C6 C7 179.0(7) . . . . ?
C4 C5 C6 C1 0.8(11) . . . . ?
C4 C5 C6 C7 -179.5(7) . . . . ?
C1 C6 C7 S2 -95.5(7) . . . . ?
C5 C6 C7 S2 84.8(7) . . . . ?
C8 S2 C7 C6 63.2(6) . . . . ?
Ag1 S2 C7 C6 177.5(4) . . . . ?
C7 S2 C8 S1 60.7(4) . . . 5_666 ?
Ag1 S2 C8 S1 -50.9(4) . . . 5_666 ?
C8 S1 C9 C10 -73.3(5) 5_666 . . . ?
Ag1 S1 C9 C10 175.8(4) . . . . ?
S1 C9 C10 C11 -79.5(7) . . . . ?
S1 C9 C10 C15 99.8(6) . . . . ?
C15 C10 C11 C12 2.5(12) . . . . ?
C9 C10 C11 C12 -178.2(7) . . . . ?
C10 C11 C12 C13 -2.1(14) . . . . ?
C11 C12 C13 C14 1.3(16) . . . . ?
C12 C13 C14 C15 -0.9(14) . . . . ?
C11 C10 C15 C14 -2.2(10) . . . . ?
C9 C10 C15 C14 178.5(6) . . . . ?
C13 C14 C15 C10 1.4(12) . . . . ?
